data_2221345
loop_
_publ_author_name
'\<Svorc, \<Lubom\'ir'
'Vr\'abel, Viktor'
'\<Z\'u\<ziov\'a, Jozef\'ina'
'Bobo\<s\'ikov\'a, M\'aria'
'Ko\<z\'i\<sek, Jozef'

_publ_section_title
;
 (7<i>R</i>,8<i>R</i>,8a<i>S</i>)-8-Hydroxy-7-phenylperhydroindolizin-3-one
;
_journal_coeditor_code FJ2203
_journal_issue 4
_journal_name_full 'Acta Crystallographica Section E'
_journal_page_first o895
_journal_page_last o896
_journal_paper_doi 10.1107/S160053680901085X
_journal_volume 65
_journal_year 2009
_chemical_formula_iupac 'C14 H17 N O2'
_chemical_formula_moiety 'C14 H17 N O2'
_chemical_formula_sum 'C14 H17 N O2'
_chemical_formula_weight 231.29
_chemical_name_systematic
;
(7<i>R</i>,8<i>R</i>,8a<i>S</i>)-8-Hydroxy-7-phenylperhydroindolizin-3-one
;
_space_group_IT_number 18
_symmetry_cell_setting orthorhombic
_symmetry_space_group_name_Hall 'P 2 2ab'
_symmetry_space_group_name_H-M 'P 21 21 2'
_atom_sites_solution_hydrogens geom
_atom_sites_solution_primary direct
_atom_sites_solution_secondary difmap
_audit_creation_method SHELXL-97
_cell_angle_alpha 90.00
_cell_angle_beta 90.00
_cell_angle_gamma 90.00
_cell_formula_units_Z 8
_cell_length_a 25.3592(4)
_cell_length_b 16.1467(2)
_cell_length_c 6.00860(10)
_cell_measurement_reflns_used 19073
_cell_measurement_temperature 298(2)
_cell_measurement_theta_max 29.4934
_cell_measurement_theta_min 2.9803
_cell_volume 2460.33(6)
_computing_cell_refinement
;
CrysAlis RED (Oxford Diffraction, 2006)
;
_computing_data_collection
;
CrysAlis CCD (Oxford Diffraction, 2006)
;
_computing_data_reduction
;
CrysAlis RED (Oxford Diffraction, 2006)
;
_computing_molecular_graphics 'DIAMOND (Brandenburg, 2001)'
_computing_publication_material 'enCIFer (Allen <i>et al.</i>,  2004)'
_computing_structure_refinement 'SHELXL97 (Sheldrick, 2008)'
_computing_structure_solution 'SHELXS97 (Sheldrick, 2008)'
_diffrn_ambient_temperature 298(2)
_diffrn_detector_area_resol_mean 10.4340
_diffrn_measured_fraction_theta_full 0.997
_diffrn_measured_fraction_theta_max 0.961
_diffrn_measurement_device_type 'Oxford Diffraction Gemini R CCD'
_diffrn_measurement_method
;
Rotation method data acquisition using \w and \f
;
_diffrn_radiation_monochromator graphite
_diffrn_radiation_source 'fine-focus sealed tube'
_diffrn_radiation_type MoK\a
_diffrn_radiation_wavelength 0.71073
_diffrn_reflns_av_R_equivalents 0.0353
_diffrn_reflns_av_sigmaI/netI 0.0505
_diffrn_reflns_limit_h_max 34
_diffrn_reflns_limit_h_min -34
_diffrn_reflns_limit_k_max 22
_diffrn_reflns_limit_k_min -22
_diffrn_reflns_limit_l_max 8
_diffrn_reflns_limit_l_min -8
_diffrn_reflns_number 60218
_diffrn_reflns_theta_full 25.00
_diffrn_reflns_theta_max 29.60
_diffrn_reflns_theta_min 2.99
_diffrn_standards_decay_% 0
_diffrn_standards_number 0
_exptl_absorpt_coefficient_mu 0.083
_exptl_absorpt_correction_T_max 0.9876
_exptl_absorpt_correction_T_min 0.9651
_exptl_absorpt_correction_type analytical
_exptl_absorpt_process_details '(Clark & Reid, 1995)'
_exptl_crystal_colour white
_exptl_crystal_density_diffrn 1.249
_exptl_crystal_density_method 'not measured'
_exptl_crystal_description block
_exptl_crystal_F_000 992
_exptl_crystal_size_max 0.33
_exptl_crystal_size_mid 0.26
_exptl_crystal_size_min 0.15
_refine_diff_density_max 0.122
_refine_diff_density_min -0.105
_refine_ls_extinction_coef 0.0058(10)
_refine_ls_extinction_expression Fc^*^=kFc[1+0.001xFc^2^\l^3^/sin(2\q)]^-1/4^
_refine_ls_extinction_method 'SHELXL97 (Sheldrick, 2008)'
_refine_ls_goodness_of_fit_ref 0.975
_refine_ls_hydrogen_treatment constr
_refine_ls_matrix_type full
_refine_ls_number_parameters 311
_refine_ls_number_reflns 3791
_refine_ls_number_restraints 0
_refine_ls_restrained_S_all 0.975
_refine_ls_R_factor_all 0.1145
_refine_ls_R_factor_gt 0.0334
_refine_ls_shift/su_max 0.001
_refine_ls_shift/su_mean 0.000
_refine_ls_structure_factor_coef Fsqd
_refine_ls_weighting_details 'calc w=1/[\s^2^(Fo^2^)+(0.0552P)^2^] where P=(Fo^2^+2Fc^2^)/3'
_refine_ls_weighting_scheme calc
_refine_ls_wR_factor_gt 0.0850
_refine_ls_wR_factor_ref 0.0972
_reflns_number_gt 1856
_reflns_number_total 3791
_reflns_threshold_expression I>2\s(I)
_cod_data_source_file fj2203.cif
_cod_data_source_block I
_cod_database_code 2221345
_cod_database_fobs_code 2221345

loop_
_symmetry_equiv_pos_as_xyz
'x, y, z'
'-x, -y, z'
'x+1/2, -y+1/2, -z'
'-x+1/2, y+1/2, -z'

loop_
_atom_site_type_symbol
_atom_site_label
_atom_site_fract_x
_atom_site_fract_y
_atom_site_fract_z
_atom_site_U_iso_or_equiv
_atom_site_adp_type
_atom_site_calc_flag
_atom_site_refinement_flags
_atom_site_occupancy
_atom_site_disorder_assembly
_atom_site_disorder_group
C C2 0.70322(7) 0.68436(12) 0.1107(4) 0.0598(5) Uani d . 1 . .
C C3 0.74476(8) 0.61874(15) 0.0828(4) 0.0771(6) Uani d . 1 . .
H H3A 0.7286 0.5657 0.0504 0.093 Uiso calc R 1 . .
H H3B 0.7683 0.6330 -0.0384 0.093 Uiso calc R 1 . .
C C4 0.77424(8) 0.61487(12) 0.2968(4) 0.0741(6) Uani d . 1 . .
H H4A 0.8116 0.6233 0.2714 0.089 Uiso calc R 1 . .
H H4B 0.7693 0.5614 0.3673 0.089 Uiso calc R 1 . .
C C5 0.75196(6) 0.68383(11) 0.4430(4) 0.0578(5) Uani d . 1 . .
H H5 0.7375 0.6596 0.5796 0.069 Uiso calc R 1 . .
C C6 0.79146(6) 0.75095(10) 0.5042(4) 0.0518(5) Uani d . 1 . .
H H6 0.8110 0.7671 0.3704 0.062 Uiso calc R 1 . .
C C7 0.76420(7) 0.82764(11) 0.6015(4) 0.0574(5) Uani d . 1 . .
H H7 0.7480 0.8109 0.7425 0.069 Uiso calc R 1 . .
C C8 0.72007(7) 0.85684(11) 0.4495(4) 0.0696(6) Uani d . 1 . .
H H8A 0.7351 0.8763 0.3105 0.083 Uiso calc R 1 . .
H H8B 0.7020 0.9031 0.5189 0.083 Uiso calc R 1 . .
C C9 0.68041(7) 0.78853(12) 0.4007(4) 0.0741(6) Uani d . 1 . .
H H9A 0.6622 0.7728 0.5361 0.089 Uiso calc R 1 . .
H H9B 0.6545 0.8078 0.2938 0.089 Uiso calc R 1 . .
C C10 0.80442(7) 0.89421(12) 0.6548(4) 0.0609(5) Uani d . 1 . .
C C11 0.82924(9) 0.89602(15) 0.8595(4) 0.0796(6) Uani d . 1 . .
H H11 0.8201 0.8570 0.9667 0.096 Uiso calc R 1 . .
C C12 0.86719(10) 0.95414(18) 0.9085(5) 0.0986(9) Uani d . 1 . .
H H12 0.8834 0.9539 1.0473 0.118 Uiso calc R 1 . .
C C13 0.88119(10) 1.01244(18) 0.7536(6) 0.1037(10) Uani d . 1 . .
H H13 0.9069 1.0516 0.7867 0.124 Uiso calc R 1 . .
C C14 0.85711(10) 1.01259(15) 0.5506(5) 0.0936(8) Uani d . 1 . .
H H14 0.8661 1.0524 0.4453 0.112 Uiso calc R 1 . .
C C15 0.81908(8) 0.95311(13) 0.5012(4) 0.0774(6) Uani d . 1 . .
H H15 0.8033 0.9532 0.3615 0.093 Uiso calc R 1 . .
C C16 1.04902(7) 0.19922(13) 1.4431(4) 0.0621(5) Uani d . 1 . .
C C17 1.01297(9) 0.12496(14) 1.4512(5) 0.0835(7) Uani d . 1 . .
H H17A 1.0321 0.0762 1.4999 0.100 Uiso calc R 1 . .
H H17B 0.9839 0.1347 1.5528 0.100 Uiso calc R 1 . .
C C18 0.99320(11) 0.11388(12) 1.2193(4) 0.0875(7) Uani d . 1 . .
H H18A 0.9552 0.1074 1.2189 0.105 Uiso calc R 1 . .
H H18B 1.0089 0.0651 1.1520 0.105 Uiso calc R 1 . .
C C19 1.00905(7) 0.19155(10) 1.0914(4) 0.0585(5) Uani d . 1 . .
H H19 1.0265 0.1758 0.9521 0.070 Uiso calc R 1 . .
C C20 0.96386(6) 0.25054(10) 1.0421(3) 0.0528(5) Uani d . 1 . .
H H20 0.9430 0.2592 1.1775 0.063 Uiso calc R 1 . .
C C21 0.98457(6) 0.33341(10) 0.9582(3) 0.0489(4) Uani d . 1 . .
H H21 1.0036 0.3227 0.8193 0.059 Uiso calc R 1 . .
C C22 1.02418(7) 0.36991(10) 1.1231(4) 0.0573(5) Uani d . 1 . .
H H22A 1.0386 0.4207 1.0623 0.069 Uiso calc R 1 . .
H H22B 1.0061 0.3835 1.2607 0.069 Uiso calc R 1 . .
C C23 1.06905(7) 0.30999(11) 1.1726(4) 0.0644(5) Uani d . 1 . .
H H23A 1.0908 0.3029 1.0411 0.077 Uiso calc R 1 . .
H H23B 1.0910 0.3319 1.2909 0.077 Uiso calc R 1 . .
C C24 0.94118(7) 0.39470(10) 0.9057(3) 0.0503(5) Uani d . 1 . .
C C25 0.94124(8) 0.43858(12) 0.7092(4) 0.0663(6) Uani d . 1 . .
H H25 0.9676 0.4285 0.6051 0.080 Uiso calc R 1 . .
C C26 0.90288(10) 0.49765(13) 0.6625(4) 0.0772(6) Uani d . 1 . .
H H26 0.9039 0.5267 0.5290 0.093 Uiso calc R 1 . .
C C27 0.86400(9) 0.51280(13) 0.8116(4) 0.0760(7) Uani d . 1 . .
H H27 0.8384 0.5525 0.7815 0.091 Uiso calc R 1 . .
C C28 0.86265(8) 0.46921(12) 1.0066(4) 0.0744(6) Uani d . 1 . .
H H28 0.8358 0.4790 1.1089 0.089 Uiso calc R 1 . .
C C29 0.90086(7) 0.41091(11) 1.0524(4) 0.0645(5) Uani d . 1 . .
H H29 0.8993 0.3818 1.1858 0.077 Uiso calc R 1 . .
N N1 0.70898(6) 0.71810(10) 0.3111(3) 0.0613(4) Uani d . 1 . .
N N2 1.04696(6) 0.23118(9) 1.2390(3) 0.0593(4) Uani d . 1 . .
O O1 0.66974(6) 0.70369(10) -0.0274(2) 0.0818(4) Uani d . 1 . .
O O2 0.82639(5) 0.71371(8) 0.6555(2) 0.0659(4) Uani d . 1 . .
H H2 0.8562 0.7322 0.6361 0.099 Uiso calc R 1 . .
O O3 1.07527(5) 0.22642(11) 1.5987(3) 0.0834(5) Uani d . 1 . .
O O4 0.93197(5) 0.21245(8) 0.8770(3) 0.0692(4) Uani d . 1 . .
H H4 0.9011 0.2126 0.9177 0.104 Uiso calc R 1 . .

loop_
_atom_site_aniso_label
_atom_site_aniso_U_11
_atom_site_aniso_U_22
_atom_site_aniso_U_33
_atom_site_aniso_U_12
_atom_site_aniso_U_13
_atom_site_aniso_U_23
C2 0.0443(10) 0.0671(12) 0.0678(13) 0.0000(9) 0.0060(11) 0.0075(12)
C3 0.0637(13) 0.0894(15) 0.0783(16) 0.0137(12) 0.0105(13) -0.0048(13)
C4 0.0652(12) 0.0542(11) 0.1030(18) 0.0066(10) -0.0122(13) -0.0077(13)
C5 0.0479(10) 0.0502(10) 0.0753(13) 0.0015(8) -0.0063(11) 0.0043(10)
C6 0.0429(9) 0.0494(10) 0.0631(11) 0.0036(8) -0.0035(9) 0.0078(9)
C7 0.0499(10) 0.0588(11) 0.0634(12) 0.0020(9) 0.0018(10) -0.0035(10)
C8 0.0584(11) 0.0573(11) 0.0930(16) 0.0153(10) -0.0111(12) -0.0116(12)
C9 0.0505(10) 0.0715(13) 0.1002(16) 0.0164(10) -0.0136(12) -0.0146(13)
C10 0.0544(11) 0.0565(11) 0.0718(14) 0.0025(9) 0.0045(11) -0.0122(12)
C11 0.0749(14) 0.0838(14) 0.0801(16) -0.0052(13) -0.0035(14) -0.0180(14)
C12 0.0767(16) 0.116(2) 0.103(2) -0.0077(16) -0.0070(16) -0.044(2)
C13 0.0757(17) 0.0922(19) 0.143(3) -0.0177(15) 0.013(2) -0.055(2)
C14 0.0886(17) 0.0698(15) 0.122(2) -0.0135(13) 0.0244(18) -0.0141(16)
C15 0.0773(14) 0.0700(13) 0.0849(16) -0.0060(12) 0.0042(13) -0.0062(13)
C16 0.0419(10) 0.0744(13) 0.0702(14) 0.0068(10) -0.0016(11) -0.0008(12)
C17 0.0671(13) 0.0843(15) 0.0992(18) -0.0090(12) -0.0081(14) 0.0254(15)
C18 0.1003(16) 0.0486(12) 0.113(2) -0.0054(12) -0.0228(17) 0.0072(13)
C19 0.0606(11) 0.0459(10) 0.0689(12) -0.0007(9) -0.0091(11) -0.0050(10)
C20 0.0477(9) 0.0468(9) 0.0640(12) -0.0049(8) -0.0023(10) -0.0097(9)
C21 0.0482(9) 0.0446(9) 0.0539(10) -0.0040(8) 0.0039(9) -0.0045(9)
C22 0.0554(10) 0.0480(10) 0.0686(13) -0.0098(9) -0.0035(10) -0.0005(10)
C23 0.0546(11) 0.0628(12) 0.0757(13) -0.0126(10) -0.0113(11) 0.0001(11)
C24 0.0508(10) 0.0432(9) 0.0570(12) -0.0029(8) 0.0003(10) -0.0059(9)
C25 0.0712(12) 0.0676(12) 0.0600(13) 0.0037(11) 0.0034(11) 0.0009(11)
C26 0.0881(15) 0.0690(13) 0.0744(15) 0.0075(13) -0.0120(15) 0.0116(12)
C27 0.0701(14) 0.0567(12) 0.1011(18) 0.0137(11) -0.0146(15) -0.0048(14)
C28 0.0708(13) 0.0628(12) 0.0896(16) 0.0149(11) 0.0144(12) -0.0013(13)
C29 0.0669(12) 0.0564(11) 0.0702(13) 0.0104(10) 0.0101(12) 0.0050(11)
N1 0.0462(8) 0.0581(9) 0.0796(12) 0.0064(7) -0.0119(9) -0.0075(9)
N2 0.0567(9) 0.0544(9) 0.0668(11) -0.0036(8) -0.0117(9) 0.0039(9)
O1 0.0653(8) 0.1100(11) 0.0702(9) 0.0164(8) -0.0082(8) 0.0074(9)
O2 0.0508(6) 0.0617(8) 0.0853(9) -0.0013(6) -0.0141(8) 0.0166(8)
O3 0.0571(8) 0.1266(13) 0.0666(9) -0.0098(9) -0.0081(8) 0.0056(10)
O4 0.0554(7) 0.0635(8) 0.0887(10) -0.0042(7) -0.0151(8) -0.0175(8)

loop_
_atom_type_symbol
_atom_type_description
_atom_type_scat_dispersion_real
_atom_type_scat_dispersion_imag
_atom_type_scat_source
C C 0.0033 0.0000 'International Tables Vol C Tables 4.2.6.8 and 6.1.1.4'
H H 0.0000 0.0000 'International Tables Vol C Tables 4.2.6.8 and 6.1.1.4'
N N 0.0061 0.0000 'International Tables Vol C Tables 4.2.6.8 and 6.1.1.4'
O O 0.0106 0.0000 'International Tables Vol C Tables 4.2.6.8 and 6.1.1.4'

loop_
_geom_angle_atom_site_label_1
_geom_angle_atom_site_label_2
_geom_angle_atom_site_label_3
_geom_angle_site_symmetry_1
_geom_angle_site_symmetry_3
_geom_angle
_geom_angle_publ_flag
O1 C2 N1 . . 125.73(19) ?
O1 C2 C3 . . 126.0(2) ?
N1 C2 C3 . . 108.22(18) ?
C4 C3 C2 . . 106.58(18) ?
C4 C3 H3A . . 110.4 ?
C2 C3 H3A . . 110.4 ?
C4 C3 H3B . . 110.4 ?
C2 C3 H3B . . 110.4 ?
H3A C3 H3B . . 108.6 ?
C3 C4 C5 . . 106.30(16) ?
C3 C4 H4A . . 110.5 ?
C5 C4 H4A . . 110.5 ?
C3 C4 H4B . . 110.5 ?
C5 C4 H4B . . 110.5 ?
H4A C4 H4B . . 108.7 ?
N1 C5 C6 . . 110.71(14) ?
N1 C5 C4 . . 103.92(17) ?
C6 C5 C4 . . 114.52(15) ?
N1 C5 H5 . . 109.2 ?
C6 C5 H5 . . 109.2 ?
C4 C5 H5 . . 109.2 ?
O2 C6 C5 . . 105.47(13) ?
O2 C6 C7 . . 112.52(16) ?
C5 C6 C7 . . 111.74(13) ?
O2 C6 H6 . . 109.0 ?
C5 C6 H6 . . 109.0 ?
C7 C6 H6 . . 109.0 ?
C10 C7 C8 . . 113.73(16) ?
C10 C7 C6 . . 110.46(13) ?
C8 C7 C6 . . 110.69(16) ?
C10 C7 H7 . . 107.2 ?
C8 C7 H7 . . 107.2 ?
C6 C7 H7 . . 107.2 ?
C7 C8 C9 . . 112.20(16) ?
C7 C8 H8A . . 109.2 ?
C9 C8 H8A . . 109.2 ?
C7 C8 H8B . . 109.2 ?
C9 C8 H8B . . 109.2 ?
H8A C8 H8B . . 107.9 ?
N1 C9 C8 . . 108.03(14) ?
N1 C9 H9A . . 110.1 ?
C8 C9 H9A . . 110.1 ?
N1 C9 H9B . . 110.1 ?
C8 C9 H9B . . 110.1 ?
H9A C9 H9B . . 108.4 ?
C15 C10 C11 . . 117.3(2) ?
C15 C10 C7 . . 122.0(2) ?
C11 C10 C7 . . 120.6(2) ?
C12 C11 C10 . . 121.6(3) ?
C12 C11 H11 . . 119.2 ?
C10 C11 H11 . . 119.2 ?
C13 C12 C11 . . 120.3(3) ?
C13 C12 H12 . . 119.9 ?
C11 C12 H12 . . 119.9 ?
C14 C13 C12 . . 119.5(3) ?
C14 C13 H13 . . 120.2 ?
C12 C13 H13 . . 120.2 ?
C13 C14 C15 . . 120.0(3) ?
C13 C14 H14 . . 120.0 ?
C15 C14 H14 . . 120.0 ?
C10 C15 C14 . . 121.3(2) ?
C10 C15 H15 . . 119.3 ?
C14 C15 H15 . . 119.3 ?
O3 C16 N2 . . 125.70(19) ?
O3 C16 C17 . . 126.0(2) ?
N2 C16 C17 . . 108.29(19) ?
C18 C17 C16 . . 105.60(19) ?
C18 C17 H17A . . 110.6 ?
C16 C17 H17A . . 110.6 ?
C18 C17 H17B . . 110.6 ?
C16 C17 H17B . . 110.6 ?
H17A C17 H17B . . 108.8 ?
C17 C18 C19 . . 106.47(18) ?
C17 C18 H18A . . 110.4 ?
C19 C18 H18A . . 110.4 ?
C17 C18 H18B . . 110.4 ?
C19 C18 H18B . . 110.4 ?
H18A C18 H18B . . 108.6 ?
N2 C19 C20 . . 109.95(14) ?
N2 C19 C18 . . 103.20(16) ?
C20 C19 C18 . . 114.52(17) ?
N2 C19 H19 . . 109.7 ?
C20 C19 H19 . . 109.7 ?
C18 C19 H19 . . 109.7 ?
O4 C20 C19 . . 107.11(14) ?
O4 C20 C21 . . 110.21(16) ?
C19 C20 C21 . . 110.79(13) ?
O4 C20 H20 . . 109.6 ?
C19 C20 H20 . . 109.6 ?
C21 C20 H20 . . 109.6 ?
C24 C21 C20 . . 113.13(13) ?
C24 C21 C22 . . 111.15(13) ?
C20 C21 C22 . . 110.54(15) ?
C24 C21 H21 . . 107.2 ?
C20 C21 H21 . . 107.2 ?
C22 C21 H21 . . 107.2 ?
C23 C22 C21 . . 111.86(15) ?
C23 C22 H22A . . 109.2 ?
C21 C22 H22A . . 109.2 ?
C23 C22 H22B . . 109.2 ?
C21 C22 H22B . . 109.2 ?
H22A C22 H22B . . 107.9 ?
N2 C23 C22 . . 108.88(14) ?
N2 C23 H23A . . 109.9 ?
C22 C23 H23A . . 109.9 ?
N2 C23 H23B . . 109.9 ?
C22 C23 H23B . . 109.9 ?
H23A C23 H23B . . 108.3 ?
C29 C24 C25 . . 116.89(17) ?
C29 C24 C21 . . 122.11(17) ?
C25 C24 C21 . . 120.98(17) ?
C24 C25 C26 . . 121.7(2) ?
C24 C25 H25 . . 119.2 ?
C26 C25 H25 . . 119.2 ?
C27 C26 C25 . . 120.0(2) ?
C27 C26 H26 . . 120.0 ?
C25 C26 H26 . . 120.0 ?
C26 C27 C28 . . 119.5(2) ?
C26 C27 H27 . . 120.3 ?
C28 C27 H27 . . 120.3 ?
C27 C28 C29 . . 120.3(2) ?
C27 C28 H28 . . 119.8 ?
C29 C28 H28 . . 119.8 ?
C24 C29 C28 . . 121.7(2) ?
C24 C29 H29 . . 119.2 ?
C28 C29 H29 . . 119.2 ?
C2 N1 C9 . . 127.00(18) ?
C2 N1 C5 . . 114.79(16) ?
C9 N1 C5 . . 117.98(17) ?
C16 N2 C23 . . 125.44(17) ?
C16 N2 C19 . . 114.63(16) ?
C23 N2 C19 . . 118.29(16) ?
C6 O2 H2 . . 109.5 ?
C20 O4 H4 . . 109.5 ?

loop_
_geom_bond_atom_site_label_1
_geom_bond_atom_site_label_2
_geom_bond_site_symmetry_2
_geom_bond_distance
_geom_bond_publ_flag
C2 O1 . 1.228(2) ?
C2 N1 . 1.330(3) ?
C2 C3 . 1.504(3) ?
C3 C4 . 1.488(3) ?
C3 H3A . 0.9700 ?
C3 H3B . 0.9700 ?
C4 C5 . 1.527(3) ?
C4 H4A . 0.9700 ?
C4 H4B . 0.9700 ?
C5 N1 . 1.457(2) ?
C5 C6 . 1.521(2) ?
C5 H5 . 0.9800 ?
C6 O2 . 1.405(2) ?
C6 C7 . 1.534(2) ?
C6 H6 . 0.9800 ?
C7 C10 . 1.516(3) ?
C7 C8 . 1.519(3) ?
C7 H7 . 0.9800 ?
C8 C9 . 1.521(3) ?
C8 H8A . 0.9700 ?
C8 H8B . 0.9700 ?
C9 N1 . 1.452(2) ?
C9 H9A . 0.9700 ?
C9 H9B . 0.9700 ?
C10 C15 . 1.376(3) ?
C10 C11 . 1.382(3) ?
C11 C12 . 1.376(3) ?
C11 H11 . 0.9300 ?
C12 C13 . 1.371(4) ?
C12 H12 . 0.9300 ?
C13 C14 . 1.364(4) ?
C13 H13 . 0.9300 ?
C14 C15 . 1.393(3) ?
C14 H14 . 0.9300 ?
C15 H15 . 0.9300 ?
C16 O3 . 1.229(2) ?
C16 N2 . 1.332(3) ?
C16 C17 . 1.509(3) ?
C17 C18 . 1.492(3) ?
C17 H17A . 0.9700 ?
C17 H17B . 0.9700 ?
C18 C19 . 1.525(3) ?
C18 H18A . 0.9700 ?
C18 H18B . 0.9700 ?
C19 N2 . 1.456(2) ?
C19 C20 . 1.519(2) ?
C19 H19 . 0.9800 ?
C20 O4 . 1.420(2) ?
C20 C21 . 1.523(2) ?
C20 H20 . 0.9800 ?
C21 C24 . 1.513(2) ?
C21 C22 . 1.529(2) ?
C21 H21 . 0.9800 ?
C22 C23 . 1.523(2) ?
C22 H22A . 0.9700 ?
C22 H22B . 0.9700 ?
C23 N2 . 1.447(2) ?
C23 H23A . 0.9700 ?
C23 H23B . 0.9700 ?
C24 C29 . 1.375(2) ?
C24 C25 . 1.377(3) ?
C25 C26 . 1.391(3) ?
C25 H25 . 0.9300 ?
C26 C27 . 1.354(3) ?
C26 H26 . 0.9300 ?
C27 C28 . 1.367(3) ?
C27 H27 . 0.9300 ?
C28 C29 . 1.379(3) ?
C28 H28 . 0.9300 ?
C29 H29 . 0.9300 ?
O2 H2 . 0.8200 ?
O4 H4 . 0.8200 ?

loop_
_geom_hbond_atom_site_label_D
_geom_hbond_atom_site_label_H
_geom_hbond_atom_site_label_A
_geom_hbond_site_symmetry_A
_geom_hbond_distance_DH
_geom_hbond_distance_HA
_geom_hbond_distance_DA
_geom_hbond_angle_DHA
O4 H4 O1 4_646 0.82 1.92 2.7366(19) 175
O2 H2 O3 2_764 0.82 1.88 2.6963(18) 179

loop_
_geom_torsion_atom_site_label_1
_geom_torsion_atom_site_label_2
_geom_torsion_atom_site_label_3
_geom_torsion_atom_site_label_4
_geom_torsion_site_symmetry_1
_geom_torsion_site_symmetry_2
_geom_torsion_site_symmetry_3
_geom_torsion_site_symmetry_4
_geom_torsion
_geom_torsion_publ_flag
O1 C2 C3 C4 . . . . -177.3(2) ?
N1 C2 C3 C4 . . . . 2.8(2) ?
C2 C3 C4 C5 . . . . -4.3(2) ?
C3 C4 C5 N1 . . . . 4.1(2) ?
C3 C4 C5 C6 . . . . -116.75(18) ?
N1 C5 C6 O2 . . . . 171.79(16) ?
C4 C5 C6 O2 . . . . -71.1(2) ?
N1 C5 C6 C7 . . . . 49.2(2) ?
C4 C5 C6 C7 . . . . 166.31(17) ?
O2 C6 C7 C10 . . . . 63.1(2) ?
C5 C6 C7 C10 . . . . -178.45(17) ?
O2 C6 C7 C8 . . . . -170.01(15) ?
C5 C6 C7 C8 . . . . -51.6(2) ?
C10 C7 C8 C9 . . . . -179.74(18) ?
C6 C7 C8 C9 . . . . 55.2(2) ?
C7 C8 C9 N1 . . . . -55.0(3) ?
C8 C7 C10 C15 . . . . -35.5(3) ?
C6 C7 C10 C15 . . . . 89.6(2) ?
C8 C7 C10 C11 . . . . 146.7(2) ?
C6 C7 C10 C11 . . . . -88.1(2) ?
C15 C10 C11 C12 . . . . -0.1(3) ?
C7 C10 C11 C12 . . . . 177.7(2) ?
C10 C11 C12 C13 . . . . 0.3(3) ?
C11 C12 C13 C14 . . . . 0.2(4) ?
C12 C13 C14 C15 . . . . -0.8(4) ?
C11 C10 C15 C14 . . . . -0.5(3) ?
C7 C10 C15 C14 . . . . -178.30(18) ?
C13 C14 C15 C10 . . . . 1.0(3) ?
O3 C16 C17 C18 . . . . -176.3(2) ?
N2 C16 C17 C18 . . . . 4.6(2) ?
C16 C17 C18 C19 . . . . -11.2(2) ?
C17 C18 C19 N2 . . . . 13.4(2) ?
C17 C18 C19 C20 . . . . -106.1(2) ?
N2 C19 C20 O4 . . . . 172.89(15) ?
C18 C19 C20 O4 . . . . -71.5(2) ?
N2 C19 C20 C21 . . . . 52.6(2) ?
C18 C19 C20 C21 . . . . 168.28(16) ?
O4 C20 C21 C24 . . . . 61.46(19) ?
C19 C20 C21 C24 . . . . 179.82(15) ?
O4 C20 C21 C22 . . . . -173.17(13) ?
C19 C20 C21 C22 . . . . -54.8(2) ?
C24 C21 C22 C23 . . . . -178.28(16) ?
C20 C21 C22 C23 . . . . 55.2(2) ?
C21 C22 C23 N2 . . . . -52.5(2) ?
C20 C21 C24 C29 . . . . 49.1(2) ?
C22 C21 C24 C29 . . . . -75.9(2) ?
C20 C21 C24 C25 . . . . -132.62(18) ?
C22 C21 C24 C25 . . . . 102.3(2) ?
C29 C24 C25 C26 . . . . 1.1(3) ?
C21 C24 C25 C26 . . . . -177.25(17) ?
C24 C25 C26 C27 . . . . -0.5(3) ?
C25 C26 C27 C28 . . . . -0.5(3) ?
C26 C27 C28 C29 . . . . 0.7(3) ?
C25 C24 C29 C28 . . . . -0.9(3) ?
C21 C24 C29 C28 . . . . 177.43(18) ?
C27 C28 C29 C24 . . . . 0.0(3) ?
O1 C2 N1 C9 . . . . -5.6(3) ?
C3 C2 N1 C9 . . . . 174.26(18) ?
O1 C2 N1 C5 . . . . -179.96(18) ?
C3 C2 N1 C5 . . . . -0.1(2) ?
C8 C9 N1 C2 . . . . -118.1(2) ?
C8 C9 N1 C5 . . . . 56.0(2) ?
C6 C5 N1 C2 . . . . 120.80(18) ?
C4 C5 N1 C2 . . . . -2.6(2) ?
C6 C5 N1 C9 . . . . -54.1(2) ?
C4 C5 N1 C9 . . . . -177.47(16) ?
O3 C16 N2 C23 . . . . -9.5(3) ?
C17 C16 N2 C23 . . . . 169.56(17) ?
O3 C16 N2 C19 . . . . -174.60(17) ?
C17 C16 N2 C19 . . . . 4.5(2) ?
C22 C23 N2 C16 . . . . -110.3(2) ?
C22 C23 N2 C19 . . . . 54.3(2) ?
C20 C19 N2 C16 . . . . 111.25(18) ?
C18 C19 N2 C16 . . . . -11.3(2) ?
C20 C19 N2 C23 . . . . -55.0(2) ?
C18 C19 N2 C23 . . . . -177.57(17) ?
